data_7155325
loop_
_publ_author_name
'Vayer, Marie'
'Fang, Weizhen'
'Guillot, R\'egis'
'Bezzenine-Lafoll\'ee, Sophie'
'Bour, Christophe'
'Gandon, Vincent'

_publ_section_title
;
 Acid-catalysed intramolecular addition of \b-ketoesters to 1,3-dienes.
;
_journal_issue 3
_journal_name_full 'Organic &amp; biomolecular chemistry'
_journal_page_first 584
_journal_page_last 588
_journal_paper_doi 10.1039/c6ob02122k
_journal_volume 15
_journal_year 2017
_chemical_formula_moiety 'C12 H18 O3'
_chemical_formula_sum 'C12 H18 O3'
_chemical_formula_weight 210.26
_space_group_crystal_system triclinic
_space_group_IT_number 2
_space_group_name_Hall '-P 1'
_space_group_name_H-M_alt 'P -1'
_symmetry_cell_setting triclinic
_symmetry_Int_Tables_number 2
_symmetry_space_group_name_Hall '-P 1'
_symmetry_space_group_name_H-M 'P -1'
_atom_sites_solution_hydrogens geom
_audit_block_doi 10.5517/cc12lvvc
_audit_creation_method SHELXL-2014/7
_audit_update_record
;
2016-06-03 deposited with the CCDC.
2016-10-18 downloaded from the CCDC.
;
_cell_angle_alpha 77.266(2)
_cell_angle_beta 86.338(2)
_cell_angle_gamma 88.215(2)
_cell_formula_units_Z 2
_cell_length_a 7.3024(6)
_cell_length_b 8.6519(8)
_cell_length_c 8.9513(6)
_cell_measurement_reflns_used 1461
_cell_measurement_temperature 100(1)
_cell_measurement_theta_max 29.85
_cell_measurement_theta_min 2.41
_cell_volume 550.42(8)
_computing_cell_refinement 'Bruker SAINT'
_computing_data_collection 'Bruker APEX2'
_computing_data_reduction 'Bruker SAINT'
_computing_structure_refinement 'SHELXL-2014/7 (Sheldrick, 2014)'
_computing_structure_solution 'SHELXS-97 (Sheldrick, 2008)'
_diffrn_ambient_temperature 100(1)
_diffrn_measured_fraction_theta_full 0.910
_diffrn_measured_fraction_theta_max 0.713
_diffrn_measurement_device_type 'Bruker APEX-II CCD'
_diffrn_measurement_method '\f and \w scans'
_diffrn_radiation_monochromator graphite
_diffrn_radiation_probe x-ray
_diffrn_radiation_type MoK\a
_diffrn_radiation_wavelength 0.71073
_diffrn_reflns_av_R_equivalents 0.0237
_diffrn_reflns_av_unetI/netI 0.0362
_diffrn_reflns_limit_h_max 9
_diffrn_reflns_limit_h_min -9
_diffrn_reflns_limit_k_max 11
_diffrn_reflns_limit_k_min -11
_diffrn_reflns_limit_l_max 11
_diffrn_reflns_limit_l_min -8
_diffrn_reflns_number 5638
_diffrn_reflns_theta_full 25.000
_diffrn_reflns_theta_max 30.490
_diffrn_reflns_theta_min 2.337
_diffrn_source 'fine-focus sealed tube'
_diffrn_source_type 'kappa X8 APEX II Bruker ICMMO'
_exptl_absorpt_coefficient_mu 0.090
_exptl_absorpt_correction_T_max 0.9981
_exptl_absorpt_correction_T_min 0.9912
_exptl_absorpt_correction_type multi-scan
_exptl_absorpt_process_details SADABS
_exptl_crystal_colour colorless
_exptl_crystal_density_diffrn 1.269
_exptl_crystal_description plate
_exptl_crystal_F_000 228
_exptl_crystal_size_max 0.110
_exptl_crystal_size_mid 0.060
_exptl_crystal_size_min 0.010
_refine_diff_density_max 0.314
_refine_diff_density_min -0.213
_refine_diff_density_rms 0.044
_refine_ls_extinction_method none
_refine_ls_goodness_of_fit_ref 1.010
_refine_ls_hydrogen_treatment constr
_refine_ls_matrix_type full
_refine_ls_number_parameters 140
_refine_ls_number_reflns 2395
_refine_ls_number_restraints 0
_refine_ls_restrained_S_all 1.010
_refine_ls_R_factor_all 0.0661
_refine_ls_R_factor_gt 0.0429
_refine_ls_shift/su_max 0.000
_refine_ls_shift/su_mean 0.000
_refine_ls_structure_factor_coef Fsqd
_refine_ls_weighting_details 'w=1/[\s^2^(Fo^2^)+(0.0550P)^2^+0.1099P] where P=(Fo^2^+2Fc^2^)/3'
_refine_ls_weighting_scheme calc
_refine_ls_wR_factor_gt 0.1016
_refine_ls_wR_factor_ref 0.1137
_reflns_Friedel_coverage 0.000
_reflns_number_gt 1751
_reflns_number_total 2395
_reflns_threshold_expression 'I > 2\s(I)'
_cod_data_source_file c6ob02122k2.cif
_cod_data_source_block 1979GuillotICMMO
_cod_depositor_comments 'Adding full bibliography for 7155325--7155326.cif.'
_cod_database_code 7155325
_shelx_space_group_comment
;
The symmetry employed for this shelxl refinement is uniquely defined
by the following loop, which should always be used as a source of
symmetry information in preference to the above space-group names.
They are only intended as comments.
;
_shelx_estimated_absorpt_t_min 0.990
_shelx_estimated_absorpt_t_max 0.999

loop_
_space_group_symop_operation_xyz
'x, y, z'
'-x, -y, -z'

loop_
_atom_site_label
_atom_site_type_symbol
_atom_site_fract_x
_atom_site_fract_y
_atom_site_fract_z
_atom_site_U_iso_or_equiv
_atom_site_adp_type
_atom_site_occupancy
_atom_site_site_symmetry_order
_atom_site_calc_flag
_atom_site_refinement_flags_posn
_atom_site_refinement_flags_adp
C1 C 0.6791(2) 0.83865(18) 0.6273(2) 0.0263(4) Uani 1 1 d . .
H1A H 0.7449 0.8521 0.5291 0.039 Uiso 1 1 calc R U
H1B H 0.5545 0.8752 0.6135 0.039 Uiso 1 1 calc R U
H1C H 0.6803 0.7285 0.6776 0.039 Uiso 1 1 calc R U
C2 C 0.7694(2) 0.93319(16) 0.72442(18) 0.0197(4) Uani 1 1 d . .
H2 H 0.6971 0.9230 0.8220 0.024 Uiso 1 1 calc R U
C3 C 0.7907(2) 1.10710(16) 0.65221(18) 0.0193(3) Uani 1 1 d . .
H3A H 0.6709 1.1561 0.6319 0.023 Uiso 1 1 calc R U
H3B H 0.8624 1.1195 0.5554 0.023 Uiso 1 1 calc R U
C4 C 0.8858(2) 1.18734(15) 0.75965(18) 0.0167(3) Uani 1 1 d . .
H4 H 0.8089 1.1746 0.8553 0.020 Uiso 1 1 calc R U
C5 C 1.0681(2) 1.10278(15) 0.79736(17) 0.0157(3) Uani 1 1 d . .
C6 C 1.0880(2) 0.93457(16) 0.79630(18) 0.0180(3) Uani 1 1 d . .
C7 C 0.9140(2) 1.36347(16) 0.6976(2) 0.0223(4) Uani 1 1 d . .
H7A H 0.7960 1.4185 0.6908 0.027 Uiso 1 1 calc R U
H7B H 0.9733 1.3808 0.5954 0.027 Uiso 1 1 calc R U
C8 C 1.0317(2) 1.42910(16) 0.8022(2) 0.0224(4) Uani 1 1 d . .
H8A H 0.9735 1.4078 0.9049 0.027 Uiso 1 1 calc R U
H8B H 1.0388 1.5432 0.7663 0.027 Uiso 1 1 calc R U
C9 C 1.2268(2) 1.35770(15) 0.80854(18) 0.0180(3) Uani 1 1 d . .
C10 C 1.2196(2) 1.18002(16) 0.82182(17) 0.0167(3) Uani 1 1 d . .
C11 C 1.3184(2) 1.39489(18) 0.9447(2) 0.0265(4) Uani 1 1 d . .
H11A H 1.2490 1.3496 1.0379 0.040 Uiso 1 1 calc R U
H11B H 1.3233 1.5077 0.9334 0.040 Uiso 1 1 calc R U
H11C H 1.4408 1.3508 0.9485 0.040 Uiso 1 1 calc R U
C12 C 1.3428(2) 1.42882(17) 0.66097(19) 0.0244(4) Uani 1 1 d . .
H12A H 1.4636 1.3817 0.6663 0.037 Uiso 1 1 calc R U
H12B H 1.3512 1.5412 0.6507 0.037 Uiso 1 1 calc R U
H12C H 1.2858 1.4079 0.5739 0.037 Uiso 1 1 calc R U
O1 O 0.95003(15) 0.85687(11) 0.75517(13) 0.0213(3) Uani 1 1 d . .
O2 O 1.23051(15) 0.85605(11) 0.82722(13) 0.0241(3) Uani 1 1 d . .
O3 O 1.38091(14) 1.10612(11) 0.85437(13) 0.0229(3) Uani 1 1 d . .
H3 H 1.3728 1.0121 0.8533 0.034 Uiso 1 1 calc R U

loop_
_atom_site_aniso_label
_atom_site_aniso_U_11
_atom_site_aniso_U_22
_atom_site_aniso_U_33
_atom_site_aniso_U_23
_atom_site_aniso_U_13
_atom_site_aniso_U_12
C1 0.0311(9) 0.0213(7) 0.0288(10) -0.0093(6) -0.0028(7) -0.0056(6)
C2 0.0207(8) 0.0153(7) 0.0233(9) -0.0050(5) -0.0008(6) -0.0003(5)
C3 0.0201(8) 0.0158(6) 0.0217(9) -0.0030(5) -0.0022(6) 0.0000(5)
C4 0.0188(7) 0.0116(6) 0.0195(8) -0.0031(5) -0.0012(6) 0.0004(5)
C5 0.0196(7) 0.0122(6) 0.0154(8) -0.0032(5) -0.0011(6) 0.0016(5)
C6 0.0230(8) 0.0128(6) 0.0176(9) -0.0030(5) 0.0007(6) 0.0000(5)
C7 0.0228(8) 0.0116(6) 0.0314(10) -0.0012(6) -0.0056(7) 0.0016(5)
C8 0.0241(8) 0.0117(6) 0.0321(10) -0.0063(6) -0.0019(7) 0.0013(5)
C9 0.0210(8) 0.0116(6) 0.0214(9) -0.0031(5) -0.0025(6) -0.0012(5)
C10 0.0194(7) 0.0151(6) 0.0149(8) -0.0023(5) -0.0012(6) 0.0018(5)
C11 0.0318(9) 0.0186(7) 0.0306(11) -0.0067(6) -0.0082(7) -0.0019(6)
C12 0.0278(9) 0.0178(7) 0.0262(10) -0.0024(6) 0.0019(7) -0.0048(6)
O1 0.0226(6) 0.0128(5) 0.0301(7) -0.0071(4) -0.0039(5) 0.0004(4)
O2 0.0244(6) 0.0142(5) 0.0338(7) -0.0053(4) -0.0034(5) 0.0042(4)
O3 0.0197(6) 0.0156(5) 0.0332(7) -0.0040(4) -0.0048(5) 0.0020(4)

loop_
_atom_type_symbol
_atom_type_description
_atom_type_scat_dispersion_real
_atom_type_scat_dispersion_imag
_atom_type_scat_source
C C 0.0033 0.0016 'International Tables Vol C Tables 4.2.6.8 and 6.1.1.4'
H H 0.0000 0.0000 'International Tables Vol C Tables 4.2.6.8 and 6.1.1.4'
O O 0.0106 0.0060 'International Tables Vol C Tables 4.2.6.8 and 6.1.1.4'

loop_
_geom_angle_atom_site_label_1
_geom_angle_atom_site_label_2
_geom_angle_atom_site_label_3
_geom_angle
O1 C2 C3 110.42(11)
O1 C2 C1 105.61(12)
C3 C2 C1 114.89(13)
C2 C3 C4 109.59(12)
C3 C4 C7 113.84(12)
C3 C4 C5 108.93(12)
C7 C4 C5 110.54(12)
C10 C5 C6 117.87(13)
C10 C5 C4 122.62(12)
C6 C5 C4 119.35(13)
O2 C6 O1 115.79(12)
O2 C6 C5 123.69(14)
O1 C6 C5 120.49(13)
C4 C7 C8 110.15(12)
C7 C8 C9 112.84(13)
C10 C9 C11 110.77(12)
C10 C9 C8 109.81(11)
C11 C9 C8 109.39(13)
C10 C9 C12 107.80(12)
C11 C9 C12 108.43(13)
C8 C9 C12 110.63(12)
O3 C10 C5 122.85(12)
O3 C10 C9 112.92(12)
C5 C10 C9 124.18(13)
C6 O1 C2 121.42(11)

loop_
_geom_bond_atom_site_label_1
_geom_bond_atom_site_label_2
_geom_bond_distance
C1 C2 1.510(2)
C2 O1 1.4707(17)
C2 C3 1.5095(18)
C3 C4 1.516(2)
C4 C7 1.5182(18)
C4 C5 1.520(2)
C5 C10 1.364(2)
C5 C6 1.4601(19)
C6 O2 1.2372(17)
C6 O1 1.3422(18)
C7 C8 1.518(2)
C8 C9 1.534(2)
C9 C10 1.5178(18)
C9 C11 1.526(2)
C9 C12 1.540(2)
C10 O3 1.3405(17)
